data_4061095
loop_
_publ_author_name
'Choukroun, Robert'
'Lorber, Christian'
'Vendier, Laure'
'Donnadieu, Bruno'

_publ_section_title
;
Mono and Homobimetallic Vanadium Complexes: Borane Adducts of
Vanada(IV)azirine Complexes
;
_journal_issue 23
_journal_name_full Organometallics
_journal_page_first 5488
_journal_page_last 5492
_journal_paper_doi 10.1021/om049488t
_journal_volume 23
_journal_year 2004
_chemical_formula_moiety 'C21 H2 B1 F15 N2'
_chemical_formula_sum 'C21 H2 B F15 N2'
_chemical_formula_weight 578.06
_space_group_IT_number 15
_symmetry_cell_setting monoclinic
_symmetry_space_group_name_Hall '-C 2yc'
_symmetry_space_group_name_H-M 'C 1 2/c 1'
_cell_angle_alpha 90
_cell_angle_beta 92.11(3)
_cell_angle_gamma 90
_cell_formula_units_Z 8
_cell_length_a 19.502(4)
_cell_length_b 10.866(2)
_cell_length_c 19.177(4)
_cell_measurement_temperature 180
_cell_measurement_wavelength 0.71073
_cell_volume 4061.2(14)
_diffrn_ambient_temperature 180
_exptl_crystal_density_diffrn 1.891
_cod_original_sg_symbol_H-M 'C 2/c'
_cod_database_code 4061095

loop_
_symmetry_equiv_pos_as_xyz
'x, y, z'
'-x, y, -z+1/2'
'x+1/2, y+1/2, z'
'-x+1/2, y+1/2, -z+1/2'
'-x, -y, -z'
'x, -y, z-1/2'
'-x+1/2, -y+1/2, -z'
'x+1/2, -y+1/2, z-1/2'

loop_
_atom_site_label
_atom_site_type_symbol
_atom_site_fract_x
_atom_site_fract_y
_atom_site_fract_z
_atom_site_U_iso_or_equiv
_atom_site_adp_type
_atom_site_occupancy
_atom_site_symmetry_multiplicity
_atom_site_calc_flag
_atom_site_refinement_flags
_atom_site_disorder_assembly
_atom_site_disorder_group
C1 C 0.91284(16) 0.1365(3) 1.15528(16) 0.0363(7) Uani 1 1 d . . .
C2 C 0.94825(17) 0.2493(3) 1.13534(18) 0.0486(9) Uani 1 1 d . . .
H2A H 0.9233 0.3202 1.1518 0.058 Uiso 1 1 calc R . .
H2B H 0.9492 0.2541 1.0849 0.058 Uiso 1 1 calc R . .
C3 C 1.0186(2) 0.2522(3) 1.16483(19) 0.0445(8) Uani 1 1 d . . .
C4 C 0.88881(14) -0.1839(2) 1.16868(15) 0.0299(7) Uani 1 1 d . . .
C5 C 0.92752(15) -0.1845(3) 1.10963(15) 0.0322(7) Uani 1 1 d . . .
C6 C 0.96874(15) -0.2811(3) 1.09035(15) 0.0349(7) Uani 1 1 d . . .
C7 C 0.97096(16) -0.3855(3) 1.13096(17) 0.0354(7) Uani 1 1 d . . .
C8 C 0.93280(16) -0.3912(3) 1.18875(16) 0.0351(7) Uani 1 1 d . . .
C9 C 0.89334(15) -0.2914(3) 1.20717(15) 0.0333(7) Uani 1 1 d . . .
C10 C 0.82735(15) -0.0563(2) 1.27140(15) 0.0308(7) Uani 1 1 d . . .
C11 C 0.88282(15) -0.0375(2) 1.31772(16) 0.0328(7) Uani 1 1 d . . .
C12 C 0.87755(16) -0.0296(3) 1.38899(16) 0.0384(8) Uani 1 1 d . . .
C13 C 0.81506(18) -0.0439(3) 1.41734(16) 0.0421(8) Uani 1 1 d . . .
C14 C 0.75821(16) -0.0635(3) 1.37403(17) 0.0393(8) Uani 1 1 d . . .
C15 C 0.76541(16) -0.0699(3) 1.30316(16) 0.0348(7) Uani 1 1 d . . .
C17 C 0.77049(15) -0.0600(2) 1.13818(15) 0.0316(7) Uani 1 1 d . . .
C18 C 0.73699(15) 0.0511(3) 1.12438(16) 0.0340(7) Uani 1 1 d . . .
C19 C 0.68074(16) 0.0630(3) 1.08063(17) 0.0372(7) Uani 1 1 d . . .
C20 C 0.65370(15) -0.0383(3) 1.04766(16) 0.0375(7) Uani 1 1 d . . .
C21 C 0.68305(16) -0.1512(3) 1.06075(17) 0.0400(8) Uani 1 1 d . . .
C22 C 0.73963(16) -0.1596(3) 1.10490(17) 0.0372(8) Uani 1 1 d . . .
N1 N 0.88317(13) 0.0514(2) 1.16987(13) 0.0327(6) Uani 1 1 d . . .
N2 N 1.07262(18) 0.2553(3) 1.18876(19) 0.0631(9) Uani 1 1 d . . .
F5 F 0.92475(9) -0.08689(14) 1.06566(8) 0.0398(4) Uani 1 1 d . . .
F6 F 1.00454(10) -0.27487(16) 1.03175(9) 0.0496(5) Uani 1 1 d . . .
F7 F 1.00877(10) -0.48256(15) 1.11209(10) 0.0502(5) Uani 1 1 d . . .
F8 F 0.93229(9) -0.49529(15) 1.22714(10) 0.0472(5) Uani 1 1 d . . .
F9 F 0.85613(10) -0.30660(15) 1.26461(9) 0.0495(5) Uani 1 1 d . . .
F11 F 0.94676(9) -0.02750(16) 1.29295(9) 0.0425(4) Uani 1 1 d . . .
F12 F 0.93397(10) -0.01111(19) 1.43003(10) 0.0574(5) Uani 1 1 d . . .
F13 F 0.80857(11) -0.0406(2) 1.48672(10) 0.0634(6) Uani 1 1 d . . .
F14 F 0.69621(10) -0.0800(2) 1.40178(10) 0.0593(6) Uani 1 1 d . . .
F15 F 0.70719(9) -0.09359(18) 1.26495(9) 0.0501(5) Uani 1 1 d . . .
F18 F 0.76139(9) 0.15505(14) 1.15554(10) 0.0484(5) Uani 1 1 d . . .
F19 F 0.65224(10) 0.17437(17) 1.06807(11) 0.0591(6) Uani 1 1 d . . .
F20 F 0.59914(9) -0.02768(18) 1.00324(10) 0.0509(5) Uani 1 1 d . . .
F21 F 0.65593(10) -0.25243(17) 1.02986(11) 0.0607(6) Uani 1 1 d . . .
F22 F 0.76497(10) -0.27471(15) 1.11564(11) 0.0580(6) Uani 1 1 d . . .
B1 B 0.83955(18) -0.0693(3) 1.18818(18) 0.0314(8) Uani 1 1 d . . .

loop_
_atom_site_aniso_label
_atom_site_aniso_U_11
_atom_site_aniso_U_22
_atom_site_aniso_U_33
_atom_site_aniso_U_23
_atom_site_aniso_U_13
_atom_site_aniso_U_12
C1 0.0337(18) 0.0391(19) 0.0358(18) -0.0018(14) -0.0018(15) 0.0024(15)
C2 0.051(2) 0.0387(18) 0.056(2) 0.0127(16) -0.0030(18) -0.0114(16)
C3 0.046(2) 0.0290(17) 0.058(2) 0.0045(16) 0.0064(19) -0.0055(16)
C4 0.0291(17) 0.0302(15) 0.0301(17) 0.0013(13) -0.0020(14) -0.0022(12)
C5 0.0325(18) 0.0324(16) 0.0315(17) 0.0031(14) -0.0021(15) -0.0021(13)
C6 0.0308(18) 0.0444(19) 0.0299(16) -0.0040(14) 0.0081(14) -0.0022(14)
C7 0.0316(18) 0.0336(17) 0.0406(19) -0.0053(14) -0.0018(15) 0.0075(13)
C8 0.0374(19) 0.0287(16) 0.0388(18) 0.0035(13) -0.0015(16) 0.0001(13)
C9 0.0322(17) 0.0348(17) 0.0333(17) -0.0032(13) 0.0063(15) -0.0020(13)
C10 0.0325(18) 0.0257(14) 0.0343(16) -0.0016(12) 0.0033(15) -0.0006(12)
C11 0.0294(18) 0.0306(16) 0.0388(18) -0.0046(13) 0.0047(15) 0.0001(13)
C12 0.0337(19) 0.0449(18) 0.0360(18) -0.0087(14) -0.0057(16) -0.0006(14)
C13 0.047(2) 0.0480(19) 0.0316(18) -0.0074(15) 0.0065(17) -0.0024(16)
C14 0.0322(19) 0.0413(17) 0.045(2) -0.0042(15) 0.0128(17) -0.0042(14)
C15 0.0300(18) 0.0347(17) 0.0397(18) -0.0052(14) 0.0004(16) -0.0031(13)
C17 0.0320(17) 0.0322(16) 0.0310(16) -0.0002(13) 0.0047(13) -0.0013(13)
C18 0.0322(17) 0.0339(16) 0.0359(16) -0.0089(14) 0.0034(15) -0.0021(13)
C19 0.0326(18) 0.0351(17) 0.0440(18) -0.0019(15) 0.0026(16) 0.0084(14)
C20 0.0266(17) 0.053(2) 0.0325(17) -0.0009(15) -0.0014(15) 0.0042(15)
C21 0.0378(18) 0.0402(18) 0.0416(19) -0.0114(14) -0.0028(16) -0.0073(15)
C22 0.0379(19) 0.0283(16) 0.0455(19) 0.0006(14) 0.0026(16) -0.0009(14)
N1 0.0311(14) 0.0312(14) 0.0358(14) -0.0010(12) 0.0000(12) -0.0011(12)
N2 0.053(2) 0.0450(17) 0.091(2) 0.0022(17) -0.0020(19) -0.0066(16)
F5 0.0509(12) 0.0365(10) 0.0322(9) 0.0045(8) 0.0046(8) 0.0028(8)
F6 0.0539(12) 0.0522(11) 0.0438(11) -0.0003(9) 0.0159(9) 0.0074(9)
F7 0.0505(12) 0.0403(10) 0.0603(12) -0.0040(9) 0.0099(10) 0.0145(9)
F8 0.0527(12) 0.0338(9) 0.0551(11) 0.0093(8) 0.0048(10) 0.0043(8)
F9 0.0634(13) 0.0363(9) 0.0504(12) 0.0060(8) 0.0259(10) 0.0042(8)
F11 0.0321(10) 0.0562(11) 0.0394(10) -0.0041(8) 0.0023(8) -0.0017(8)
F12 0.0454(12) 0.0862(14) 0.0400(11) -0.0141(10) -0.0072(10) -0.0024(10)
F13 0.0599(13) 0.0954(16) 0.0352(11) -0.0145(10) 0.0084(10) -0.0116(11)
F14 0.0432(12) 0.0847(15) 0.0510(12) -0.0106(10) 0.0161(10) -0.0123(10)
F15 0.0328(11) 0.0724(13) 0.0450(11) -0.0030(9) 0.0008(9) -0.0104(9)
F18 0.0425(11) 0.0349(10) 0.0671(13) -0.0165(9) -0.0080(10) 0.0056(8)
F19 0.0482(12) 0.0468(11) 0.0808(15) -0.0054(10) -0.0163(11) 0.0158(9)
F20 0.0396(11) 0.0672(12) 0.0451(11) -0.0087(9) -0.0102(9) 0.0045(9)
F21 0.0599(13) 0.0497(11) 0.0707(14) -0.0171(11) -0.0211(11) -0.0113(10)
F22 0.0553(12) 0.0299(9) 0.0868(15) 0.0003(9) -0.0244(12) -0.0041(9)
B1 0.0290(18) 0.0299(18) 0.0354(19) 0.0016(15) 0.0031(16) -0.0080(14)

loop_
_geom_bond_atom_site_label_1
_geom_bond_atom_site_label_2
_geom_bond_distance
_geom_bond_site_symmetry_2
_geom_bond_publ_flag
C1 N1 1.132(4) . ?
C1 C2 1.464(5) . ?
C2 C3 1.465(5) . ?
C2 H2A 0.97 . ?
C2 H2B 0.97 . ?
C3 N2 1.134(4) . ?
C4 C9 1.383(4) . ?
C4 C5 1.384(4) . ?
C4 B1 1.625(4) . ?
C5 F5 1.355(3) . ?
C5 C6 1.381(4) . ?
C6 F6 1.346(3) . ?
C6 C7 1.376(4) . ?
C7 F7 1.344(3) . ?
C7 C8 1.359(4) . ?
C8 F8 1.350(3) . ?
C8 C9 1.383(4) . ?
C9 F9 1.351(3) . ?
C10 C15 1.381(4) . ?
C10 C11 1.389(4) . ?
C10 B1 1.628(5) . ?
C11 F11 1.355(3) . ?
C11 C12 1.377(4) . ?
C12 F12 1.344(3) . ?
C12 C13 1.362(5) . ?
C13 F13 1.342(4) . ?
C13 C14 1.377(5) . ?
C14 F14 1.351(4) . ?
C14 C15 1.373(4) . ?
C15 F15 1.353(3) . ?
C17 C22 1.383(4) . ?
C17 C18 1.393(4) . ?
C17 B1 1.627(4) . ?
C18 F18 1.356(3) . ?
C18 C19 1.362(4) . ?
C19 F19 1.350(3) . ?
C19 C20 1.365(4) . ?
C20 F20 1.343(3) . ?
C20 C21 1.373(4) . ?
C21 F21 1.349(3) . ?
C21 C22 1.369(4) . ?
C22 F22 1.358(3) . ?
N1 B1 1.608(4) . ?

loop_
_cod_related_entry_id
_cod_related_entry_database
_cod_related_entry_code
1 ChemSpider 21153430
